data_7059674
loop_
_publ_author_name
'Dinda, Soumitra'
'Sultana, Tamanna'
'Sultana, Suhana'
'Patra, Sarat Chandra'
'Mitra, Arup Kumar'
'Roy, Subhadip'
'Pramanik, Kausikisankar'
'Ganguly, Sanjib'

_publ_section_title
;
 Ruthenocycles of benzothiazolyl and pyridyl hydrazones with ancillary
 PAHs: synthesis, structure, electrochemistry and antimicrobial activity
;
_journal_issue 26
_journal_name_full 'New Journal of Chemistry'
_journal_page_first 11022
_journal_page_last 11034
_journal_paper_doi 10.1039/D0NJ01447H
_journal_volume 44
_journal_year 2020
_chemical_formula_moiety 'C53 H42 Cl N3 O P2 Ru'
_chemical_formula_sum 'C53 H42 Cl N3 O P2 Ru'
_chemical_formula_weight 935.409
_space_group_crystal_system triclinic
_space_group_IT_number 2
_space_group_name_Hall '-P 1'
_space_group_name_H-M_alt 'P -1'
_symmetry_Int_Tables_number 2
_audit_creation_date 2020-04-16
_audit_creation_method
;
Olex2 1.3-dev
(compiled 2020.03.26 svn.re84ffbc8 for OlexSys, GUI svn.r5830)
;
_audit_update_record
;
2020-04-19 deposited with the CCDC.	2020-05-22 downloaded from the CCDC.
;
_cell_angle_alpha 103.662(5)
_cell_angle_beta 113.280(4)
_cell_angle_gamma 103.410(5)
_cell_formula_units_Z 2
_cell_length_a 12.7697(15)
_cell_length_b 14.3912(17)
_cell_length_c 14.5106(18)
_cell_measurement_reflns_used 1590
_cell_measurement_temperature 300(2)
_cell_measurement_theta_max 27.553
_cell_measurement_theta_min 2.438
_cell_volume 2216.6(5)
_computing_cell_refinement 'Bruker SAINT'
_computing_data_collection 'Bruker APEX2'
_computing_data_reduction 'Bruker SAINT'
_computing_molecular_graphics 'Olex2 1.3-dev (Dolomanov et al., 2009)'
_computing_publication_material 'Olex2 1.3-dev (Dolomanov et al., 2009)'
_computing_structure_refinement 'olex2.refine 1.3-dev (Bourhis et al., 2015)'
_computing_structure_solution 'SHELXT 2014/4 (Sheldrick, 2014)'
_diffrn_ambient_temperature 300.0
_diffrn_measured_fraction_theta_full 0.9985
_diffrn_measured_fraction_theta_max 0.9947
_diffrn_measurement_device_type 'CCD area-detector'
_diffrn_measurement_method 'phi and omega scans'
_diffrn_radiation_type 'Mo K\a'
_diffrn_radiation_wavelength 0.71073
_diffrn_reflns_av_R_equivalents 0.0429
_diffrn_reflns_av_unetI/netI 0.0398
_diffrn_reflns_Laue_measured_fraction_full 0.9985
_diffrn_reflns_Laue_measured_fraction_max 0.9947
_diffrn_reflns_limit_h_max 16
_diffrn_reflns_limit_h_min -16
_diffrn_reflns_limit_k_max 18
_diffrn_reflns_limit_k_min -18
_diffrn_reflns_limit_l_max 18
_diffrn_reflns_limit_l_min -18
_diffrn_reflns_number 37689
_diffrn_reflns_point_group_measured_fraction_full 0.9985
_diffrn_reflns_point_group_measured_fraction_max 0.9947
_diffrn_reflns_theta_full 25.2417
_diffrn_reflns_theta_max 27.55
_diffrn_reflns_theta_min 2.44
_exptl_absorpt_coefficient_mu 0.529
_exptl_absorpt_process_details 'sadabs(sheldrick, 1996)'
_exptl_crystal_colour orange
_exptl_crystal_colour_primary orange
_exptl_crystal_density_diffrn 1.402
_exptl_crystal_description prism
_exptl_crystal_F_000 958.549
_exptl_crystal_size_max 0.04
_exptl_crystal_size_mid 0.03
_exptl_crystal_size_min 0.02
_refine_diff_density_max 0.9465
_refine_diff_density_min -1.1086
_refine_diff_density_rms 0.2226
_refine_ls_d_res_high 0.7682
_refine_ls_d_res_low 8.3535
_refine_ls_goodness_of_fit_ref 1.0371
_refine_ls_hydrogen_treatment constr
_refine_ls_matrix_type full
_refine_ls_number_constraints 84
_refine_ls_number_parameters 550
_refine_ls_number_reflns 10180
_refine_ls_number_restraints 132
_refine_ls_restrained_S_all 1.0301
_refine_ls_R_factor_all 0.0702
_refine_ls_R_factor_gt 0.0472
_refine_ls_shift/su_max 0.0007
_refine_ls_shift/su_mean -0.0000
_refine_ls_structure_factor_coef Fsqd
_refine_ls_weighting_details 'w=1/[\s^2^(Fo^2^)+(0.1051P)^2^+1.6676P] where P=(Fo^2^+2Fc^2^)/3'
_refine_ls_weighting_scheme calc
_refine_ls_wR_factor_gt 0.1373
_refine_ls_wR_factor_ref 0.1688
_reflns_Friedel_coverage 0.0
_reflns_limit_h_max 15
_reflns_limit_h_min -16
_reflns_limit_k_max 17
_reflns_limit_k_min -18
_reflns_limit_l_max 18
_reflns_limit_l_min 0
_reflns_number_gt 8038
_reflns_number_total 10180
_reflns_threshold_expression I>=2u(I)
_cod_data_source_file d0nj01447h2.cif
_cod_data_source_block 3b
_cod_depositor_comments
;Adding full bibliography for 7059673--7059676.cif.

 Adding full bibliography for 7059673--7059676.cif.
;
_cod_database_code 7059674
_olex2_refinement_description
;
1. Fixed Uiso
 At 1.2 times of:
  All C(H) groups
2. Rigid bond restraints
 C9, C10, C11, C12, C13, C14, C15, C51, C52, C53
 with sigma for 1-2 distances of 0.01 and sigma for 1-3 distances of 0.01
3. Uiso/Uaniso restraints and constraints
C9 \\sim C10 \\sim C11 \\sim C12 \\sim C13 \\sim C14 \\sim C15 \\sim C51 \\sim
C52 \\sim C53: within 2A with sigma of 0.04 and sigma for terminal atoms of
0.08 within 2A
Uanis(C9) \\sim Ueq, Uanis(C10) \\sim Ueq, Uanis(C11) \\sim Ueq, Uanis(C12)
\\sim Ueq, Uanis(C13) \\sim Ueq, Uanis(C14) \\sim Ueq, Uanis(C15) \\sim Ueq,
Uanis(C51) \\sim Ueq, Uanis(C52) \\sim Ueq, Uanis(C53) \\sim Ueq: with sigma of
0.005 and sigma for terminal atoms of 0.01
4.a Aromatic/amide H refined with riding coordinates:
 C1(H1), C2(H2), C3(H3), C4(H4), C6(H6), C8(H8), C9(H9), C11(H11), C12(H12),
 C13(H13), C14(H14), C16(H16), C19(H19), C20(H20), C21(H21), C22(H22), C23(H23),
  C25(H25), C26(H26), C27(H27), C28(H28), C29(H29), C31(H31), C32(H32),
 C33(H33), C34(H34), C35(H35), C37(H37), C38(H38), C39(H39), C40(H40), C41(H41),
  C43(H43), C44(H44), C45(H45), C46(H46), C47(H47), C49(H49), C50(H50),
 C51(H51), C52(H52), C53(H53)
;
_olex2_submission_special_instructions 'No special instructions were received'

loop_
_space_group_symop_id
_space_group_symop_operation_xyz
1 x,y,z
2 -x,-y,-z

loop_
_atom_site_label
_atom_site_type_symbol
_atom_site_fract_x
_atom_site_fract_y
_atom_site_fract_z
_atom_site_U_iso_or_equiv
_atom_site_adp_type
_atom_site_occupancy
_atom_site_refinement_flags_posn
_atom_site_refinement_flags_adp
C1 C 0.0386(4) 0.1779(3) 0.4136(4) 0.0611(11) Uani 1.000000 . .
H1 H -0.0061(4) 0.1147(3) 0.4096(4) 0.0734(13) Uiso 1.000000 R .
C2 C 0.0112(6) 0.1986(4) 0.3212(4) 0.0862(17) Uani 1.000000 . .
H2 H -0.0519(6) 0.1504(4) 0.2551(4) 0.103(2) Uiso 1.000000 R .
C3 C 0.0790(6) 0.2926(5) 0.3277(4) 0.0855(17) Uani 1.000000 . .
H3 H 0.0611(6) 0.3070(5) 0.2652(4) 0.103(2) Uiso 1.000000 R .
C4 C 0.1713(4) 0.3646(4) 0.4238(3) 0.0588(11) Uani 1.000000 . .
H4 H 0.2174(4) 0.4275(4) 0.4285(3) 0.0706(13) Uiso 1.000000 R .
C5 C 0.1932(3) 0.3385(3) 0.5158(3) 0.0389(7) Uani 1.000000 . .
C6 C 0.4246(3) 0.5453(3) 0.7430(3) 0.0436(8) Uani 1.000000 . .
H6 H 0.4173(3) 0.5241(3) 0.7966(3) 0.0524(9) Uiso 1.000000 R .
C7 C 0.5165(3) 0.6442(3) 0.7725(3) 0.0418(7) Uani 1.000000 . .
C8 C 0.5471(3) 0.6705(3) 0.6958(3) 0.0512(9) Uani 1.000000 . .
H8 H 0.5059(3) 0.6252(3) 0.6245(3) 0.0614(11) Uiso 1.000000 R .
C9 C 0.6364(4) 0.7619(4) 0.7257(4) 0.0584(10) Uani 1.000000 . U
H9 H 0.6545(4) 0.7780(4) 0.6740(4) 0.0701(12) Uiso 1.000000 R .
C10 C 0.7013(4) 0.8318(3) 0.8321(4) 0.0582(10) Uani 1.000000 . U
C11 C 0.7978(5) 0.9274(4) 0.8666(5) 0.0814(14) Uani 1.000000 . U
H11 H 0.8205(5) 0.9460(4) 0.8181(5) 0.0977(17) Uiso 1.000000 R .
C12 C 0.8552(6) 0.9902(5) 0.9726(6) 0.0991(18) Uani 1.000000 . U
H12 H 0.9154(6) 1.0534(5) 0.9946(6) 0.119(2) Uiso 1.000000 R .
C13 C 0.8290(6) 0.9653(5) 1.0472(6) 0.1053(19) Uani 1.000000 . U
H13 H 0.8734(6) 1.0093(5) 1.1191(6) 0.126(2) Uiso 1.000000 R .
C14 C 0.7378(5) 0.8760(4) 1.0169(5) 0.0827(15) Uani 1.000000 . U
H14 H 0.7190(5) 0.8601(4) 1.0684(5) 0.0992(18) Uiso 1.000000 R .
C15 C 0.6709(4) 0.8067(3) 0.9090(4) 0.0569(10) Uani 1.000000 . U
C16 C 0.5783(4) 0.7121(3) 0.8763(3) 0.0532(9) Uani 1.000000 . .
H16 H 0.5587(4) 0.6955(3) 0.9271(3) 0.0638(11) Uiso 1.000000 R .
C17 C 0.3295(4) 0.3429(3) 0.8325(4) 0.0478(9) Uani 1.000000 . .
C18 C -0.0720(3) 0.3060(3) 0.5904(3) 0.0454(8) Uani 1.000000 . .
C19 C -0.1274(4) 0.2022(3) 0.5284(4) 0.0613(11) Uani 1.000000 . .
H19 H -0.0846(4) 0.1587(3) 0.5430(4) 0.0736(14) Uiso 1.000000 R .
C20 C -0.2468(4) 0.1625(4) 0.4445(5) 0.0770(15) Uani 1.000000 . .
H20 H -0.2839(4) 0.0924(4) 0.4038(5) 0.0924(18) Uiso 1.000000 R .
C21 C -0.3105(4) 0.2267(4) 0.4213(4) 0.0702(13) Uani 1.000000 . .
H21 H -0.3907(4) 0.2002(4) 0.3658(4) 0.0842(16) Uiso 1.000000 R .
C22 C -0.2543(4) 0.3295(4) 0.4807(4) 0.0690(13) Uani 1.000000 . .
H22 H -0.2965(4) 0.3730(4) 0.4640(4) 0.0829(15) Uiso 1.000000 R .
C23 C -0.1360(4) 0.3707(4) 0.5653(4) 0.0581(10) Uani 1.000000 . .
H23 H -0.0994(4) 0.4409(4) 0.6051(4) 0.0697(12) Uiso 1.000000 R .
C24 C 0.0362(3) 0.3244(3) 0.8083(3) 0.0437(8) Uani 1.000000 . .
C25 C 0.0864(4) 0.2724(3) 0.8710(3) 0.0504(9) Uani 1.000000 . .
H25 H 0.1437(4) 0.2470(3) 0.8620(3) 0.0605(11) Uiso 1.000000 R .
C26 C 0.0522(4) 0.2573(4) 0.9483(4) 0.0644(12) Uani 1.000000 . .
H26 H 0.0863(4) 0.2212(4) 0.9896(4) 0.0773(14) Uiso 1.000000 R .
C27 C -0.0300(4) 0.2947(4) 0.9638(4) 0.0704(13) Uani 1.000000 . .
H27 H -0.0520(4) 0.2852(4) 1.0157(4) 0.0845(16) Uiso 1.000000 R .
C28 C -0.0804(5) 0.3472(5) 0.9013(5) 0.0848(18) Uani 1.000000 . .
H28 H -0.1365(5) 0.3735(5) 0.9117(5) 0.102(2) Uiso 1.000000 R .
C29 C -0.0493(5) 0.3616(4) 0.8235(5) 0.0709(14) Uani 1.000000 . .
H29 H -0.0855(5) 0.3962(4) 0.7812(5) 0.0851(17) Uiso 1.000000 R .
C30 C 0.1400(3) 0.4888(3) 0.7558(3) 0.0469(8) Uani 1.000000 . .
C31 C 0.1359(4) 0.5412(3) 0.6867(4) 0.0591(11) Uani 1.000000 . .
H31 H 0.0975(4) 0.5052(3) 0.6127(4) 0.0709(13) Uiso 1.000000 R .
C32 C 0.1893(6) 0.6478(4) 0.7278(5) 0.0787(16) Uani 1.000000 . .
H32 H 0.1839(6) 0.6828(4) 0.6808(5) 0.0945(19) Uiso 1.000000 R .
C33 C 0.2495(6) 0.7016(4) 0.8362(6) 0.0876(18) Uani 1.000000 . .
H33 H 0.2855(6) 0.7729(4) 0.8632(6) 0.105(2) Uiso 1.000000 R .
C34 C 0.2561(6) 0.6503(4) 0.9040(5) 0.0921(19) Uani 1.000000 . .
H34 H 0.2980(6) 0.6868(4) 0.9781(5) 0.111(2) Uiso 1.000000 R .
C35 C 0.2020(5) 0.5451(4) 0.8656(4) 0.0694(12) Uani 1.000000 . .
H35 H 0.2072(5) 0.5115(4) 0.9138(4) 0.0832(15) Uiso 1.000000 R .
C36 C 0.5146(3) 0.3365(3) 0.6998(3) 0.0416(8) Uani 1.000000 . .
C37 C 0.5264(4) 0.3664(3) 0.6200(4) 0.0558(10) Uani 1.000000 . .
H37 H 0.4702(4) 0.3272(3) 0.5481(4) 0.0669(12) Uiso 1.000000 R .
C38 C 0.6217(5) 0.4550(4) 0.6459(5) 0.0733(14) Uani 1.000000 . .
H38 H 0.6294(5) 0.4744(4) 0.5914(5) 0.0879(17) Uiso 1.000000 R .
C39 C 0.7048(5) 0.5139(4) 0.7527(5) 0.0772(16) Uani 1.000000 . .
H39 H 0.7693(5) 0.5726(4) 0.7704(5) 0.0926(19) Uiso 1.000000 R .
C40 C 0.6918(4) 0.4855(4) 0.8323(5) 0.0701(14) Uani 1.000000 . .
H40 H 0.7473(4) 0.5256(4) 0.9042(5) 0.0842(16) Uiso 1.000000 R .
C41 C 0.5972(4) 0.3979(3) 0.8073(4) 0.0543(10) Uani 1.000000 . .
H41 H 0.5886(4) 0.3800(3) 0.8621(4) 0.0652(11) Uiso 1.000000 R .
C42 C 0.3489(3) 0.1327(3) 0.5399(3) 0.0390(7) Uani 1.000000 . .
C43 C 0.4377(4) 0.1238(3) 0.5089(3) 0.0495(9) Uani 1.000000 . .
H43 H 0.5181(4) 0.1699(3) 0.5517(3) 0.0594(10) Uiso 1.000000 R .
C44 C 0.4060(4) 0.0464(3) 0.4145(4) 0.0558(10) Uani 1.000000 . .
H44 H 0.4655(4) 0.0407(3) 0.3942(4) 0.0670(12) Uiso 1.000000 R .
C45 C 0.2878(4) -0.0219(3) 0.3506(4) 0.0565(10) Uani 1.000000 . .
H45 H 0.2674(4) -0.0735(3) 0.2872(4) 0.0678(12) Uiso 1.000000 R .
C46 C 0.1994(4) -0.0143(3) 0.3803(4) 0.0552(10) Uani 1.000000 . .
H46 H 0.1193(4) -0.0607(3) 0.3369(4) 0.0663(12) Uiso 1.000000 R .
C47 C 0.2298(3) 0.0624(3) 0.4749(3) 0.0454(8) Uani 1.000000 . .
H47 H 0.1699(3) 0.0668(3) 0.4951(3) 0.0545(10) Uiso 1.000000 R .
C48 C 0.4563(3) 0.1635(3) 0.7604(3) 0.0436(8) Uani 1.000000 . .
C49 C 0.5732(4) 0.1644(4) 0.7881(4) 0.0588(11) Uani 1.000000 . .
H49 H 0.6201(4) 0.2022(4) 0.7648(4) 0.0706(13) Uiso 1.000000 R .
C50 C 0.6225(5) 0.1101(4) 0.8501(4) 0.0690(13) Uani 1.000000 . .
H50 H 0.7018(5) 0.1125(4) 0.8683(4) 0.0828(16) Uiso 1.000000 R .
C51 C 0.5565(5) 0.0543(4) 0.8837(4) 0.0753(13) Uani 1.000000 . U
H51 H 0.5901(5) 0.0186(4) 0.9258(4) 0.0904(15) Uiso 1.000000 R .
C52 C 0.4402(6) 0.0499(6) 0.8560(6) 0.1000(17) Uani 1.000000 . U
H52 H 0.3929(6) 0.0088(6) 0.8766(6) 0.120(2) Uiso 1.000000 R .
C53 C 0.3915(5) 0.1070(5) 0.7967(5) 0.0821(14) Uani 1.000000 . U
H53 H 0.3135(5) 0.1065(5) 0.7818(5) 0.0985(17) Uiso 1.000000 R .
Cl1 Cl 0.11114(9) 0.11345(8) 0.66886(9) 0.0537(2) Uani 1.000000 . .
N1 N 0.1283(3) 0.2465(2) 0.5094(2) 0.0410(6) Uani 1.000000 . .
N2 N 0.2738(3) 0.3941(2) 0.6205(2) 0.0382(6) Uani 1.000000 . .
N3 N 0.3536(2) 0.4874(2) 0.6433(2) 0.0398(6) Uani 1.000000 . .
O1 O 0.3884(3) 0.3800(3) 0.9145(3) 0.0734(9) Uani 1.000000 . .
P1 P 0.07937(8) 0.34763(7) 0.70668(7) 0.03615(19) Uani 1.000000 . .
P2 P 0.38401(7) 0.22507(6) 0.66821(7) 0.03351(18) Uani 1.000000 . .
Ru1 Ru 0.22426(2) 0.280164(19) 0.68083(2) 0.03311(10) Uani 1.000000 . .

loop_
_atom_site_aniso_label
_atom_site_aniso_U_11
_atom_site_aniso_U_22
_atom_site_aniso_U_33
_atom_site_aniso_U_12
_atom_site_aniso_U_13
_atom_site_aniso_U_23
C1 0.056(2) 0.044(2) 0.056(2) 0.0066(18) 0.015(2) 0.0045(18)
C2 0.090(4) 0.070(3) 0.046(3) 0.010(3) 0.006(3) 0.003(2)
C3 0.104(4) 0.094(4) 0.042(3) 0.027(3) 0.025(3) 0.028(3)
C4 0.064(2) 0.063(3) 0.049(2) 0.015(2) 0.026(2) 0.029(2)
C5 0.0387(16) 0.0404(17) 0.0420(18) 0.0158(14) 0.0215(14) 0.0169(14)
C6 0.0443(18) 0.0431(18) 0.050(2) 0.0201(15) 0.0248(16) 0.0201(16)
C7 0.0381(16) 0.0381(17) 0.049(2) 0.0158(14) 0.0174(15) 0.0193(15)
C8 0.0433(19) 0.052(2) 0.045(2) 0.0098(16) 0.0118(16) 0.0209(17)
C9 0.0489(19) 0.064(2) 0.063(2) 0.0160(14) 0.0235(14) 0.0359(15)
C10 0.0408(17) 0.0465(19) 0.076(2) 0.0160(13) 0.0147(13) 0.0278(15)
C11 0.058(2) 0.060(2) 0.108(3) 0.0152(15) 0.0235(16) 0.0347(17)
C12 0.070(3) 0.060(3) 0.124(3) 0.0122(17) 0.0233(17) 0.0161(18)
C13 0.096(3) 0.070(3) 0.107(3) 0.0224(18) 0.0295(18) 0.0038(18)
C14 0.086(3) 0.061(2) 0.077(3) 0.0261(17) 0.0270(17) 0.0078(16)
C15 0.0523(19) 0.0417(18) 0.062(2) 0.0223(14) 0.0139(14) 0.0125(14)
C16 0.057(2) 0.046(2) 0.050(2) 0.0196(17) 0.0199(18) 0.0156(17)
C17 0.049(2) 0.047(2) 0.073(3) 0.0254(17) 0.043(2) 0.032(2)
C18 0.0427(18) 0.055(2) 0.056(2) 0.0258(16) 0.0292(17) 0.0312(18)
C19 0.044(2) 0.053(2) 0.085(3) 0.0187(18) 0.022(2) 0.037(2)
C20 0.052(2) 0.057(3) 0.095(4) 0.007(2) 0.015(2) 0.031(3)
C21 0.042(2) 0.085(3) 0.082(3) 0.023(2) 0.020(2) 0.043(3)
C22 0.059(3) 0.088(4) 0.067(3) 0.047(3) 0.023(2) 0.031(3)
C23 0.061(2) 0.062(3) 0.056(2) 0.037(2) 0.023(2) 0.022(2)
C24 0.0442(18) 0.051(2) 0.050(2) 0.0222(16) 0.0297(16) 0.0244(17)
C25 0.054(2) 0.063(2) 0.057(2) 0.0302(19) 0.0357(19) 0.033(2)
C26 0.068(3) 0.080(3) 0.069(3) 0.030(2) 0.043(2) 0.045(3)
C27 0.069(3) 0.098(4) 0.076(3) 0.036(3) 0.053(3) 0.046(3)
C28 0.087(4) 0.133(5) 0.103(4) 0.071(4) 0.076(4) 0.070(4)
C29 0.078(3) 0.104(4) 0.092(4) 0.064(3) 0.065(3) 0.064(3)
C30 0.052(2) 0.0434(19) 0.063(2) 0.0267(16) 0.0359(19) 0.0241(18)
C31 0.080(3) 0.056(2) 0.070(3) 0.036(2) 0.051(3) 0.031(2)
C32 0.108(4) 0.056(3) 0.119(5) 0.044(3) 0.077(4) 0.053(3)
C33 0.108(4) 0.040(2) 0.114(5) 0.019(3) 0.061(4) 0.020(3)
C34 0.120(5) 0.053(3) 0.076(4) 0.022(3) 0.037(4) 0.006(3)
C35 0.086(3) 0.060(3) 0.060(3) 0.026(2) 0.033(3) 0.022(2)
C36 0.0358(16) 0.0401(17) 0.059(2) 0.0175(14) 0.0283(16) 0.0206(16)
C37 0.055(2) 0.049(2) 0.069(3) 0.0140(18) 0.040(2) 0.020(2)
C38 0.078(3) 0.060(3) 0.114(4) 0.022(2) 0.072(3) 0.041(3)
C39 0.057(3) 0.051(3) 0.126(5) 0.010(2) 0.054(3) 0.027(3)
C40 0.045(2) 0.053(2) 0.088(4) 0.0100(19) 0.018(2) 0.016(2)
C41 0.050(2) 0.045(2) 0.062(3) 0.0144(17) 0.0224(19) 0.0194(18)
C42 0.0440(17) 0.0389(17) 0.0460(19) 0.0230(14) 0.0259(15) 0.0193(15)
C43 0.0472(19) 0.055(2) 0.057(2) 0.0241(17) 0.0313(18) 0.0204(18)
C44 0.065(2) 0.064(3) 0.064(3) 0.036(2) 0.046(2) 0.024(2)
C45 0.069(3) 0.053(2) 0.057(2) 0.028(2) 0.040(2) 0.0143(19)
C46 0.052(2) 0.046(2) 0.063(3) 0.0130(17) 0.032(2) 0.0114(19)
C47 0.0497(19) 0.0376(17) 0.057(2) 0.0168(15) 0.0347(18) 0.0136(16)
C48 0.0504(19) 0.0442(19) 0.046(2) 0.0258(16) 0.0246(16) 0.0209(16)
C49 0.062(2) 0.079(3) 0.067(3) 0.046(2) 0.040(2) 0.040(2)
C50 0.074(3) 0.089(4) 0.070(3) 0.060(3) 0.037(3) 0.038(3)
C51 0.085(3) 0.087(3) 0.076(2) 0.0514(18) 0.0368(16) 0.0496(18)
C52 0.094(3) 0.126(4) 0.113(3) 0.050(2) 0.0554(18) 0.079(2)
C53 0.067(2) 0.106(3) 0.102(3) 0.0438(18) 0.0423(17) 0.068(2)
Cl1 0.0516(5) 0.0478(5) 0.0745(7) 0.0209(4) 0.0359(5) 0.0305(5)
N1 0.0387(14) 0.0360(14) 0.0449(16) 0.0129(12) 0.0177(13) 0.0140(12)
N2 0.0398(14) 0.0331(13) 0.0443(16) 0.0106(11) 0.0220(12) 0.0178(12)
N3 0.0369(13) 0.0352(14) 0.0513(17) 0.0125(11) 0.0219(13) 0.0214(13)
O1 0.068(2) 0.086(3) 0.064(2) 0.0232(19) 0.0306(18) 0.0320(19)
P1 0.0393(4) 0.0402(4) 0.0447(5) 0.0223(4) 0.0261(4) 0.0230(4)
P2 0.0352(4) 0.0349(4) 0.0421(5) 0.0178(3) 0.0237(4) 0.0188(3)
Ru1 0.03319(15) 0.03238(15) 0.04061(17) 0.01417(11) 0.02068(12) 0.01691(11)

loop_
_atom_type_symbol
_atom_type_scat_dispersion_real
_atom_type_scat_dispersion_imag
_atom_type_scat_Cromer_Mann_a1
_atom_type_scat_Cromer_Mann_a2
_atom_type_scat_Cromer_Mann_a3
_atom_type_scat_Cromer_Mann_a4
_atom_type_scat_Cromer_Mann_b1
_atom_type_scat_Cromer_Mann_b2
_atom_type_scat_Cromer_Mann_b3
_atom_type_scat_Cromer_Mann_b4
_atom_type_scat_Cromer_Mann_c
_atom_type_scat_source
_atom_type_scat_dispersion_source
Ru -1.23940 0.83517 19.26740 12.91820 4.86337 1.56756 0.80852 8.43467 24.79970 94.29280 5.37873983383 'International Tables Volume C Table 6.1.1.4 (pp. 500-502)' 'Henke, Gullikson and Davis, At. Data and Nucl. Data Tables, 1993, 54, 2'
C 0.00347 0.00161 2.31000 1.02000 1.58860 0.86500 20.84390 10.20750 0.56870 51.65120 0.215599998832 'International Tables Volume C Table 6.1.1.4 (pp. 500-502)' 'Henke, Gullikson and Davis, At. Data and Nucl. Data Tables, 1993, 54, 2'
Cl 0.14873 0.16029 11.46040 7.19640 6.25560 1.64550 0.01040 1.16620 18.51940 47.77840 -9.55739974976 'International Tables Volume C Table 6.1.1.4 (pp. 500-502)' 'Henke, Gullikson and Davis, At. Data and Nucl. Data Tables, 1993, 54, 2'
H 0.00000 0.00000 0.49300 0.32291 0.14019 0.04081 10.51090 26.12570 3.14236 57.79970 0.0030380000826 'International Tables Volume C Table 6.1.1.4 (pp. 500-502)' 'Henke, Gullikson and Davis, At. Data and Nucl. Data Tables, 1993, 54, 2'
O 0.01158 0.00611 3.04850 2.28680 1.54630 0.86700 13.27710 5.70110 0.32390 32.90890 0.250800013542 'International Tables Volume C Table 6.1.1.4 (pp. 500-502)' 'Henke, Gullikson and Davis, At. Data and Nucl. Data Tables, 1993, 54, 2'
N 0.00653 0.00323 12.21260 3.13220 2.01250 1.16630 0.00570 9.89330 28.99750 0.58260 -11.5290002823 'International Tables Volume C Table 6.1.1.4 (pp. 500-502)' 'Henke, Gullikson and Davis, At. Data and Nucl. Data Tables, 1993, 54, 2'
P 0.10434 0.09671 6.43450 4.17910 1.78000 1.49080 1.90670 27.15700 0.52600 68.16450 1.11489999294 'International Tables Volume C Table 6.1.1.4 (pp. 500-502)' 'Henke, Gullikson and Davis, At. Data and Nucl. Data Tables, 1993, 54, 2'

loop_
_geom_angle_atom_site_label_1
_geom_angle_atom_site_label_2
_geom_angle_atom_site_label_3
_geom_angle
_geom_angle_site_symmetry_1
_geom_angle_site_symmetry_3
_geom_angle_publ_flag
C2 C1 H1 119.2(3) . . ?
N1 C1 H1 119.2(3) . . ?
N1 C1 C2 121.5(4) . . ?
H2 C2 C1 120.6(3) . . ?
C3 C2 C1 118.9(4) . . ?
C3 C2 H2 120.6(3) . . ?
H3 C3 C2 119.3(3) . . ?
C4 C3 C2 121.5(5) . . ?
C4 C3 H3 119.3(3) . . ?
H4 C4 C3 121.7(3) . . ?
C5 C4 C3 116.6(4) . . ?
C5 C4 H4 121.7(2) . . ?
N1 C5 C4 122.1(3) . . ?
N2 C5 C4 130.1(3) . . ?
N2 C5 N1 107.8(3) . . ?
C7 C6 H6 119.8(2) . . ?
N3 C6 H6 119.8(2) . . ?
N3 C6 C7 120.4(3) . . ?
C8 C7 C6 121.4(3) . . ?
C16 C7 C6 120.1(4) . . ?
C16 C7 C8 118.5(3) . . ?
H8 C8 C7 119.7(2) . . ?
C9 C8 C7 120.5(4) . . ?
C9 C8 H8 119.7(3) . . ?
H9 C9 C8 119.2(3) . . ?
C10 C9 C8 121.6(4) . . ?
C10 C9 H9 119.2(2) . . ?
C11 C10 C9 122.9(5) . . ?
C15 C10 C9 118.3(4) . . ?
C15 C10 C11 118.8(5) . . ?
H11 C11 C10 121.0(4) . . ?
C12 C11 C10 118.1(6) . . ?
C12 C11 H11 121.0(4) . . ?
H12 C12 C11 118.3(4) . . ?
C13 C12 C11 123.4(6) . . ?
C13 C12 H12 118.3(4) . . ?
H13 C13 C12 120.1(4) . . ?
C14 C13 C12 119.8(7) . . ?
C14 C13 H13 120.1(5) . . ?
H14 C14 C13 119.4(5) . . ?
C15 C14 C13 121.3(7) . . ?
C15 C14 H14 119.4(3) . . ?
C14 C15 C10 118.6(5) . . ?
C16 C15 C10 119.1(4) . . ?
C16 C15 C14 122.3(5) . . ?
C15 C16 C7 121.9(4) . . ?
H16 C16 C7 119.0(2) . . ?
H16 C16 C15 119.0(3) . . ?
Ru1 C17 O1 177.5(4) . . ?
C23 C18 C19 119.1(4) . . ?
P1 C18 C19 116.6(3) . . ?
P1 C18 C23 124.3(3) . . ?
H19 C19 C18 119.8(2) . . ?
C20 C19 C18 120.4(4) . . ?
C20 C19 H19 119.8(3) . . ?
H20 C20 C19 119.9(3) . . ?
C21 C20 C19 120.2(5) . . ?
C21 C20 H20 119.9(3) . . ?
H21 C21 C20 120.4(3) . . ?
C22 C21 C20 119.3(4) . . ?
C22 C21 H21 120.4(3) . . ?
H22 C22 C21 119.2(3) . . ?
C23 C22 C21 121.5(4) . . ?
C23 C22 H22 119.2(3) . . ?
C22 C23 C18 119.5(4) . . ?
H23 C23 C18 120.3(3) . . ?
H23 C23 C22 120.3(3) . . ?
C29 C24 C25 118.4(4) . . ?
P1 C24 C25 122.4(3) . . ?
P1 C24 C29 119.2(3) . . ?
H25 C25 C24 119.7(2) . . ?
C26 C25 C24 120.7(4) . . ?
C26 C25 H25 119.7(3) . . ?
H26 C26 C25 119.6(3) . . ?
C27 C26 C25 120.7(4) . . ?
C27 C26 H26 119.6(3) . . ?
H27 C27 C26 120.6(3) . . ?
C28 C27 C26 118.8(4) . . ?
C28 C27 H27 120.6(3) . . ?
H28 C28 C27 119.3(3) . . ?
C29 C28 C27 121.4(5) . . ?
C29 C28 H28 119.3(3) . . ?
C28 C29 C24 119.9(4) . . ?
H29 C29 C24 120.0(3) . . ?
H29 C29 C28 120.0(3) . . ?
C35 C30 C31 118.1(4) . . ?
P1 C30 C31 121.9(3) . . ?
P1 C30 C35 119.8(3) . . ?
H31 C31 C30 120.0(3) . . ?
C32 C31 C30 120.0(5) . . ?
C32 C31 H31 120.0(3) . . ?
H32 C32 C31 119.6(3) . . ?
C33 C32 C31 120.8(5) . . ?
C33 C32 H32 119.6(3) . . ?
H33 C33 C32 120.4(3) . . ?
C34 C33 C32 119.2(5) . . ?
C34 C33 H33 120.4(3) . . ?
H34 C34 C33 119.4(3) . . ?
C35 C34 C33 121.2(6) . . ?
C35 C34 H34 119.4(4) . . ?
C34 C35 C30 120.6(5) . . ?
H35 C35 C30 119.7(3) . . ?
H35 C35 C34 119.7(4) . . ?
C41 C36 C37 119.0(3) . . ?
P2 C36 C37 121.4(3) . . ?
P2 C36 C41 119.3(3) . . ?
H37 C37 C36 119.7(2) . . ?
C38 C37 C36 120.6(5) . . ?
C38 C37 H37 119.7(3) . . ?
H38 C38 C37 120.1(3) . . ?
C39 C38 C37 119.8(5) . . ?
C39 C38 H38 120.1(3) . . ?
H39 C39 C38 120.2(3) . . ?
C40 C39 C38 119.7(4) . . ?
C40 C39 H39 120.2(3) . . ?
H40 C40 C39 119.6(3) . . ?
C41 C40 C39 120.8(5) . . ?
C41 C40 H40 119.6(3) . . ?
C40 C41 C36 120.0(4) . . ?
H41 C41 C36 120.0(2) . . ?
H41 C41 C40 120.0(3) . . ?
C47 C42 C43 118.8(3) . . ?
P2 C42 C43 123.1(3) . . ?
P2 C42 C47 117.8(3) . . ?
H43 C43 C42 120.1(2) . . ?
C44 C43 C42 119.9(4) . . ?
C44 C43 H43 120.1(2) . . ?
H44 C44 C43 119.7(2) . . ?
C45 C44 C43 120.6(4) . . ?
C45 C44 H44 119.7(2) . . ?
H45 C45 C44 120.0(2) . . ?
C46 C45 C44 120.1(4) . . ?
C46 C45 H45 120.0(3) . . ?
H46 C46 C45 120.0(3) . . ?
C47 C46 C45 120.0(4) . . ?
C47 C46 H46 120.0(2) . . ?
C46 C47 C42 120.5(3) . . ?
H47 C47 C42 119.7(2) . . ?
H47 C47 C46 119.7(2) . . ?
C53 C48 C49 117.0(4) . . ?
P2 C48 C49 122.2(3) . . ?
P2 C48 C53 120.6(3) . . ?
H49 C49 C48 119.2(2) . . ?
C50 C49 C48 121.5(4) . . ?
C50 C49 H49 119.2(3) . . ?
H50 C50 C49 119.8(3) . . ?
C51 C50 C49 120.3(4) . . ?
C51 C50 H50 119.8(3) . . ?
H51 C51 C50 120.1(3) . . ?
C52 C51 C50 119.8(5) . . ?
C52 C51 H51 120.1(4) . . ?
H52 C52 C51 119.9(4) . . ?
C53 C52 C51 120.2(6) . . ?
C53 C52 H52 119.9(4) . . ?
C52 C53 C48 121.2(5) . . ?
H53 C53 C48 119.4(3) . . ?
H53 C53 C52 119.4(4) . . ?
C5 N1 C1 119.5(4) . . ?
Ru1 N1 C1 146.0(3) . . ?
Ru1 N1 C5 94.5(2) . . ?
N3 N2 C5 116.8(3) . . ?
Ru1 N2 C5 96.5(2) . . ?
Ru1 N2 N3 146.3(2) . . ?
N2 N3 C6 117.9(3) . . ?
C24 P1 C18 100.53(16) . . ?
C30 P1 C18 105.96(18) . . ?
C30 P1 C24 101.67(18) . . ?
Ru1 P1 C18 117.68(13) . . ?
Ru1 P1 C24 118.23(12) . . ?
Ru1 P1 C30 110.88(12) . . ?
C42 P2 C36 105.47(16) . . ?
C48 P2 C36 102.42(17) . . ?
C48 P2 C42 100.06(16) . . ?
Ru1 P2 C36 109.87(11) . . ?
Ru1 P2 C42 118.38(11) . . ?
Ru1 P2 C48 118.74(12) . . ?
Cl1 Ru1 C17 100.07(11) . . ?
N1 Ru1 C17 165.42(13) . . ?
N1 Ru1 Cl1 94.50(8) . . ?
N2 Ru1 C17 104.22(13) . . ?
N2 Ru1 Cl1 155.71(8) . . ?
N2 Ru1 N1 61.21(11) . . ?
P1 Ru1 C17 88.41(11) . . ?
P1 Ru1 Cl1 90.85(3) . . ?
P1 Ru1 N1 91.01(8) . . ?
P1 Ru1 N2 90.27(8) . . ?
P2 Ru1 C17 87.29(11) . . ?
P2 Ru1 Cl1 92.40(3) . . ?
P2 Ru1 N1 92.50(8) . . ?
P2 Ru1 N2 88.33(8) . . ?
P2 Ru1 P1 175.01(3) . . ?

loop_
_geom_bond_atom_site_label_1
_geom_bond_atom_site_label_2
_geom_bond_distance
_geom_bond_site_symmetry_2
_geom_bond_publ_flag
C1 H1 0.9300 . ?
C1 C2 1.370(7) . ?
C1 N1 1.337(5) . ?
C2 H2 0.9300 . ?
C2 C3 1.385(8) . ?
C3 H3 0.9300 . ?
C3 C4 1.363(7) . ?
C4 H4 0.9300 . ?
C4 C5 1.411(5) . ?
C5 N1 1.351(4) . ?
C5 N2 1.347(4) . ?
C6 H6 0.9300 . ?
C6 C7 1.457(5) . ?
C6 N3 1.286(5) . ?
C7 C8 1.418(5) . ?
C7 C16 1.362(5) . ?
C8 H8 0.9300 . ?
C8 C9 1.364(5) . ?
C9 H9 0.9300 . ?
C9 C10 1.396(7) . ?
C10 C11 1.437(6) . ?
C10 C15 1.412(7) . ?
C11 H11 0.9300 . ?
C11 C12 1.366(9) . ?
C12 H12 0.9300 . ?
C12 C13 1.352(10) . ?
C13 H13 0.9300 . ?
C13 C14 1.354(9) . ?
C14 H14 0.9300 . ?
C14 C15 1.410(7) . ?
C15 C16 1.408(6) . ?
C16 H16 0.9300 . ?
C17 O1 1.037(5) . ?
C17 Ru1 1.904(5) . ?
C18 C19 1.383(6) . ?
C18 C23 1.394(5) . ?
C18 P1 1.830(4) . ?
C19 H19 0.9300 . ?
C19 C20 1.391(6) . ?
C20 H20 0.9300 . ?
C20 C21 1.381(7) . ?
C21 H21 0.9300 . ?
C21 C22 1.366(7) . ?
C22 H22 0.9300 . ?
C22 C23 1.384(6) . ?
C23 H23 0.9300 . ?
C24 C25 1.371(5) . ?
C24 C29 1.391(5) . ?
C24 P1 1.838(4) . ?
C25 H25 0.9300 . ?
C25 C26 1.398(6) . ?
C26 H26 0.9300 . ?
C26 C27 1.354(7) . ?
C27 H27 0.9300 . ?
C27 C28 1.376(7) . ?
C28 H28 0.9300 . ?
C28 C29 1.379(6) . ?
C29 H29 0.9300 . ?
C30 C31 1.382(6) . ?
C30 C35 1.385(6) . ?
C30 P1 1.840(4) . ?
C31 H31 0.9300 . ?
C31 C32 1.391(7) . ?
C32 H32 0.9300 . ?
C32 C33 1.362(8) . ?
C33 H33 0.9300 . ?
C33 C34 1.352(9) . ?
C34 H34 0.9300 . ?
C34 C35 1.375(7) . ?
C35 H35 0.9300 . ?
C36 C37 1.375(6) . ?
C36 C41 1.394(6) . ?
C36 P2 1.836(3) . ?
C37 H37 0.9300 . ?
C37 C38 1.392(6) . ?
C38 H38 0.9300 . ?
C38 C39 1.382(8) . ?
C39 H39 0.9300 . ?
C39 C40 1.369(8) . ?
C40 H40 0.9300 . ?
C40 C41 1.382(6) . ?
C41 H41 0.9300 . ?
C42 C43 1.396(5) . ?
C42 C47 1.389(5) . ?
C42 P2 1.825(4) . ?
C43 H43 0.9300 . ?
C43 C44 1.383(6) . ?
C44 H44 0.9300 . ?
C44 C45 1.372(6) . ?
C45 H45 0.9300 . ?
C45 C46 1.375(6) . ?
C46 H46 0.9300 . ?
C46 C47 1.384(5) . ?
C47 H47 0.9300 . ?
C48 C49 1.380(5) . ?
C48 C53 1.364(6) . ?
C48 P2 1.842(4) . ?
C49 H49 0.9300 . ?
C49 C50 1.388(6) . ?
C50 H50 0.9300 . ?
C50 C51 1.338(8) . ?
C51 H51 0.9300 . ?
C51 C52 1.358(8) . ?
C52 H52 0.9300 . ?
C52 C53 1.396(8) . ?
C53 H53 0.9300 . ?
Cl1 Ru1 2.4229(10) . ?
N1 Ru1 2.160(3) . ?
N2 N3 1.357(4) . ?
N2 Ru1 2.119(3) . ?
P1 Ru1 2.3909(9) . ?
P2 Ru1 2.4084(8) . ?

loop_
_geom_torsion_atom_site_label_1
_geom_torsion_atom_site_label_2
_geom_torsion_atom_site_label_3
_geom_torsion_atom_site_label_4
_geom_torsion
_geom_torsion_site_symmetry_1
_geom_torsion_site_symmetry_2
_geom_torsion_site_symmetry_3
_geom_torsion_site_symmetry_4
_geom_torsion_publ_flag
C1 C2 C3 C4 -0.4(7) . . . . ?
C1 N1 C5 C4 -1.2(5) . . . . ?
C1 N1 C5 N2 177.7(4) . . . . ?
C2 C3 C4 C5 -0.5(7) . . . . ?
C3 C4 C5 N1 1.3(6) . . . . ?
C3 C4 C5 N2 -177.4(4) . . . . ?
C4 C5 N1 Ru1 -179.9(4) . . . . ?
C4 C5 N2 N3 -5.3(5) . . . . ?
C4 C5 N2 Ru1 179.8(4) . . . . ?
C5 N2 N3 C6 174.4(3) . . . . ?
C6 C7 C8 C9 -177.7(4) . . . . ?
C6 C7 C16 C15 177.6(4) . . . . ?
C6 N3 N2 Ru1 -14.7(4) . . . . ?
C7 C8 C9 C10 0.6(5) . . . . ?
C7 C16 C15 C10 -0.4(5) . . . . ?
C7 C16 C15 C14 -178.0(4) . . . . ?
C8 C9 C10 C11 178.5(4) . . . . ?
C8 C9 C10 C15 -1.1(5) . . . . ?
C9 C10 C11 C12 179.9(5) . . . . ?
C9 C10 C15 C14 178.7(4) . . . . ?
C9 C10 C15 C16 1.0(5) . . . . ?
C10 C11 C12 C13 2.6(7) . . . . ?
C10 C15 C14 C13 0.4(6) . . . . ?
C11 C12 C13 C14 -3.1(8) . . . . ?
C12 C13 C14 C15 1.6(8) . . . . ?
C13 C14 C15 C16 178.1(5) . . . . ?
C18 C19 C20 C21 1.0(6) . . . . ?
C18 C23 C22 C21 0.3(5) . . . . ?
C19 C20 C21 C22 0.8(7) . . . . ?
C20 C21 C22 C23 -1.5(6) . . . . ?
C24 C25 C26 C27 -0.8(5) . . . . ?
C24 C29 C28 C27 -1.2(7) . . . . ?
C25 C26 C27 C28 0.6(6) . . . . ?
C26 C27 C28 C29 0.4(7) . . . . ?
C30 C31 C32 C33 2.2(6) . . . . ?
C30 C35 C34 C33 0.5(7) . . . . ?
C31 C32 C33 C34 -0.6(7) . . . . ?
C32 C33 C34 C35 -0.8(7) . . . . ?
C36 C37 C38 C39 -0.5(5) . . . . ?
C36 C41 C40 C39 1.0(5) . . . . ?
C37 C38 C39 C40 -0.9(6) . . . . ?
C38 C39 C40 C41 0.7(6) . . . . ?
C42 C43 C44 C45 0.0(5) . . . . ?
C42 C47 C46 C45 0.7(5) . . . . ?
C43 C44 C45 C46 -0.3(5) . . . . ?
C44 C45 C46 C47 -0.1(5) . . . . ?
C48 C49 C50 C51 0.6(6) . . . . ?
C48 C53 C52 C51 3.7(8) . . . . ?
C49 C50 C51 C52 0.7(7) . . . . ?
C50 C51 C52 C53 -2.8(7) . . . . ?

loop_
_restr_U_iso_atom_site_label
_restr_U_iso_weight_param
C9 0.0050
C10 0.0050
C11 0.0050
C12 0.0050
C13 0.0050
C14 0.0050
C15 0.0050
C51 0.0050
C52 0.0050
C53 0.0050

loop_
_restr_U_rigid_atom_site_label_1
_restr_U_rigid_atom_site_label_2
_restr_U_rigid_target_weight_param
_restr_U_rigid_U_parallel
_restr_U_rigid_diff
C9 C10 0.0100 0.0720 -0.0018
C9 C11 0.0100 0.0642 -0.0027
C9 C15 0.0100 0.0700 -0.0084
C10 C11 0.0100 0.0485 -0.0093
C10 C12 0.0100 0.0570 -0.0092
C10 C14 0.0100 0.0885 0.0005
C10 C15 0.0100 0.0835 -0.0038
C11 C12 0.0100 0.1069 -0.0033
C11 C13 0.0100 0.1265 -0.0053
C11 C15 0.0100 0.0753 -0.0009
C12 C13 0.0100 0.1519 0.0015
C12 C14 0.0100 0.1080 0.0051
C13 C14 0.0100 0.0857 0.0085
C13 C15 0.0100 0.0558 0.0206
C14 C15 0.0100 0.0588 0.0101
C51 C52 0.0100 0.0812 -0.0137
C51 C53 0.0100 0.0513 -0.0021
C52 C53 0.0100 0.0606 0.0163

loop_
_restr_U_similar_atom_site_label_1
_restr_U_similar_atom_site_label_2
_restr_U_similar_weight_param
C9 C10 0.0400
C10 C11 0.0400
C10 C15 0.0400
C11 C12 0.0400
C12 C13 0.0400
C13 C14 0.0400
C14 C15 0.0400
C51 C52 0.0400
C52 C53 0.0400
